data_1572948
loop_
_publ_author_name
'Le Thi Hong, Hai'
'Nguyen, Hien'
'Trinh Hong, Duong'
'Nguyen Hoang, Ninh'
'Nguyen Nhat, Khanh'
'Van Meervelt, Luc'

_publ_section_title
;
 Crystal structures and photophysical properties of mono- and dinuclear
 ZnII complexes flanked by triethylammonium
;
_journal_coeditor_code OO2008
_journal_issue 11
_journal_name_full 'Acta Crystallographica Section E Crystallographic Communications'
_journal_page_first 1210
_journal_page_last 1216
_journal_paper_doi 10.1107/S2056989024010302
_journal_volume 80
_journal_year 2024
_chemical_formula_iupac '(C6 H16 N) {Zn (C21 H13 N2 O3) Cl2]'
_chemical_formula_moiety 'C6 H16 N +, C21 H13 Cl2 N2 O3 Zn -'
_chemical_formula_sum 'C27 H29 Cl2 N3 O3 Zn'
_chemical_formula_weight 579.80
_chemical_name_systematic
;
Dichlorido[2-(4-nitrophenyl)-4-phenylquinolin-8-olato]zinc(II)
;
_space_group_crystal_system monoclinic
_space_group_IT_number 14
_space_group_name_Hall '-P 2ybc'
_space_group_name_H-M_alt 'P 1 21/c 1'
_atom_sites_solution_hydrogens mixed
_atom_sites_solution_primary dual
_audit_creation_method
;
Olex2 1.3
(compiled 2020.11.12 svn.r5f609507 for OlexSys, GUI svn.r6408)
;
_cell_angle_alpha 90
_cell_angle_beta 100.372(5)
_cell_angle_gamma 90
_cell_formula_units_Z 4
_cell_length_a 10.4571(5)
_cell_length_b 13.9115(5)
_cell_length_c 18.5703(10)
_cell_measurement_reflns_used 8040
_cell_measurement_temperature 293(2)
_cell_measurement_theta_max 25.7920
_cell_measurement_theta_min 2.8270
_cell_volume 2657.4(2)
_computing_cell_refinement
;
CrysAlisPro 1.171.40.25a (Rigaku OD, 2018)
;
_computing_data_collection
;
CrysAlisPro 1.171.40.25a (Rigaku OD, 2018)
;
_computing_data_reduction
;
CrysAlisPro 1.171.40.25a (Rigaku OD, 2018)
;
_computing_molecular_graphics
;
Olex2 1.3 (Dolomanov <i>et al.</i>,  2009)
;
_computing_publication_material
;
Olex2 1.3 (Dolomanov <i>et al.</i>,  2009)
;
_computing_structure_refinement
;
<i>SHELXL2016/4</i> (Sheldrick, 2015b)
;
_computing_structure_solution
;
<i>SHELXT2014/5</i> (Sheldrick, 2015a)
;
_diffrn_ambient_temperature 293(2)
_diffrn_detector 'CCD plate'
_diffrn_detector_area_resol_mean 15.9631
_diffrn_measured_fraction_theta_full 0.999
_diffrn_measured_fraction_theta_max 0.999
_diffrn_measurement_device 'four-circle diffractometer'
_diffrn_measurement_device_type 'SuperNova, Single source at offset/far, Eos'
_diffrn_measurement_method '\w scans'
_diffrn_radiation_monochromator mirror
_diffrn_radiation_probe x-ray
_diffrn_radiation_type 'Mo K\a'
_diffrn_radiation_wavelength 0.71073
_diffrn_reflns_av_R_equivalents 0.0424
_diffrn_reflns_av_unetI/netI 0.0355
_diffrn_reflns_limit_h_max 13
_diffrn_reflns_limit_h_min -13
_diffrn_reflns_limit_k_max 17
_diffrn_reflns_limit_k_min -17
_diffrn_reflns_limit_l_max 23
_diffrn_reflns_limit_l_min -23
_diffrn_reflns_number 27564
_diffrn_reflns_theta_full 25.242
_diffrn_reflns_theta_max 26.372
_diffrn_reflns_theta_min 2.463
_diffrn_source 'micro-focus sealed X-ray tube'
_exptl_absorpt_coefficient_mu 1.159
_exptl_absorpt_correction_T_max 1.00000
_exptl_absorpt_correction_T_min 0.72786
_exptl_absorpt_correction_type multi-scan
_exptl_absorpt_process_details
;
(CrysAlisPro; Rigaku OD, 2018)
;
_exptl_crystal_colour brown
_exptl_crystal_density_diffrn 1.449
_exptl_crystal_description block
_exptl_crystal_F_000 1200
_exptl_crystal_size_max 0.5
_exptl_crystal_size_mid 0.3
_exptl_crystal_size_min 0.2
_refine_diff_density_max 0.697
_refine_diff_density_min -0.378
_refine_ls_extinction_method none
_refine_ls_goodness_of_fit_ref 1.029
_refine_ls_hydrogen_treatment mixed
_refine_ls_matrix_type full
_refine_ls_number_parameters 331
_refine_ls_number_reflns 5416
_refine_ls_number_restraints 0
_refine_ls_restrained_S_all 1.029
_refine_ls_R_factor_all 0.0623
_refine_ls_R_factor_gt 0.0433
_refine_ls_shift/su_max 0.001
_refine_ls_shift/su_mean 0.000
_refine_ls_structure_factor_coef Fsqd
_refine_ls_weighting_details 'w=1/[\s^2^(Fo^2^)+(0.0450P)^2^+2.5402P] where P=(Fo^2^+2Fc^2^)/3'
_refine_ls_weighting_scheme calc
_refine_ls_wR_factor_gt 0.1012
_refine_ls_wR_factor_ref 0.1133
_reflns_number_gt 4166
_reflns_number_total 5416
_reflns_threshold_expression 'I > 2\s(I)'
_cod_data_source_file oo2008.cif
_cod_data_source_block ZnOQ
_cod_depositor_comments 'Adding full bibliography for 1572948--1572949.cif.'
_cod_database_code 1572948
_shelx_space_group_comment
;
The symmetry employed for this shelxl refinement is uniquely defined
by the following loop, which should always be used as a source of
symmetry information in preference to the above space-group names.
They are only intended as comments.
;
_shelx_estimated_absorpt_t_min 0.595
_shelx_estimated_absorpt_t_max 0.801

loop_
_space_group_symop_operation_xyz
'x, y, z'
'-x, y+1/2, -z+1/2'
'-x, -y, -z'
'x, -y-1/2, z-1/2'

loop_
_atom_site_type_symbol
_atom_site_label
_atom_site_fract_x
_atom_site_fract_y
_atom_site_fract_z
_atom_site_U_iso_or_equiv
_atom_site_adp_type
_atom_site_calc_flag
_atom_site_occupancy
_atom_site_disorder_assembly
_atom_site_disorder_group
Zn Zn1 0.28872(3) 0.61247(2) 0.31683(2) 0.03891(12) Uani d 1 . .
Cl Cl1 0.17475(9) 0.51997(7) 0.37894(5) 0.0576(2) Uani d 1 . .
O O1 0.2901(2) 0.75402(14) 0.33465(14) 0.0497(6) Uani d 1 . .
N N1 0.4792(2) 0.62069(15) 0.37204(12) 0.0310(5) Uani d 1 . .
C C1 0.5666(3) 0.55364(19) 0.39637(15) 0.0309(6) Uani d 1 . .
Cl Cl2 0.25071(10) 0.58325(7) 0.19686(5) 0.0625(3) Uani d 1 . .
O O2 0.3841(3) 0.14048(19) 0.26870(18) 0.0795(9) Uani d 1 . .
N N2 0.4125(3) 0.16534(19) 0.3326(2) 0.0556(8) Uani d 1 . .
C C2 0.6879(3) 0.5769(2) 0.43761(16) 0.0353(6) Uani d 1 . .
H H2 0.744674 0.527740 0.456108 0.042 Uiso calc 1 . .
O O3 0.4033(3) 0.11346(17) 0.38411(19) 0.0855(10) Uani d 1 . .
C C3 0.7251(3) 0.6709(2) 0.45149(15) 0.0338(6) Uani d 1 . .
C C4 0.6353(3) 0.7449(2) 0.42257(16) 0.0346(6) Uani d 1 . .
C C5 0.6627(3) 0.8446(2) 0.42810(19) 0.0442(8) Uani d 1 . .
H H5 0.745372 0.865861 0.449013 0.053 Uiso calc 1 . .
C C6 0.5672(3) 0.9091(2) 0.4026(2) 0.0500(8) Uani d 1 . .
H H6 0.586516 0.974437 0.405572 0.060 Uiso calc 1 . .
C C7 0.4418(3) 0.8802(2) 0.3722(2) 0.0483(8) Uani d 1 . .
H H7 0.378430 0.926606 0.357652 0.058 Uiso calc 1 . .
C C8 0.4088(3) 0.7843(2) 0.36310(18) 0.0402(7) Uani d 1 . .
C C9 0.5106(3) 0.71540(19) 0.38649(15) 0.0328(6) Uani d 1 . .
C C10 0.5301(3) 0.45145(19) 0.37934(15) 0.0320(6) Uani d 1 . .
C C11 0.4760(3) 0.4245(2) 0.30856(17) 0.0386(7) Uani d 1 . .
H H11 0.463670 0.470366 0.271535 0.046 Uiso calc 1 . .
C C12 0.4404(3) 0.3306(2) 0.29243(18) 0.0440(7) Uani d 1 . .
H H12 0.405316 0.312273 0.244813 0.053 Uiso calc 1 . .
C C13 0.4580(3) 0.26455(19) 0.34855(18) 0.0405(7) Uani d 1 . .
C C14 0.5133(3) 0.2881(2) 0.41919(18) 0.0433(7) Uani d 1 . .
H H14 0.524837 0.241872 0.455936 0.052 Uiso calc 1 . .
C C15 0.5514(3) 0.3825(2) 0.43439(17) 0.0381(7) Uani d 1 . .
H H15 0.591252 0.399781 0.481491 0.046 Uiso calc 1 . .
C C16 0.8549(3) 0.6934(2) 0.49497(16) 0.0373(7) Uani d 1 . .
C C17 0.9647(3) 0.6483(2) 0.47914(18) 0.0426(7) Uani d 1 . .
H H17 0.956210 0.602554 0.442039 0.051 Uiso calc 1 . .
C C18 1.0869(3) 0.6706(2) 0.5180(2) 0.0540(9) Uani d 1 . .
H H18 1.160042 0.640609 0.506368 0.065 Uiso calc 1 . .
C C19 1.1004(3) 0.7367(3) 0.5737(2) 0.0567(9) Uani d 1 . .
H H19 1.182556 0.752005 0.599441 0.068 Uiso calc 1 . .
C C20 0.9924(3) 0.7802(3) 0.59125(19) 0.0544(9) Uani d 1 . .
H H20 1.001479 0.824286 0.629504 0.065 Uiso calc 1 . .
C C21 0.8703(3) 0.7590(2) 0.55239(17) 0.0462(8) Uani d 1 . .
H H21 0.797671 0.788795 0.564764 0.055 Uiso calc 1 . .
N N3 0.0767(3) 0.87944(19) 0.31940(17) 0.0474(7) Uani d 1 . .
H H3 0.145(4) 0.841(3) 0.3240(19) 0.057 Uiso d 1 . .
C C22 0.1087(4) 0.9707(3) 0.2842(2) 0.0616(10) Uani d 1 . .
H H22A 0.170320 1.007137 0.319001 0.074 Uiso calc 1 . .
H H22B 0.030357 1.008919 0.271428 0.074 Uiso calc 1 . .
C C23 0.1659(4) 0.9534(3) 0.2159(2) 0.0664(10) Uani d 1 . .
H H23A 0.098712 0.931949 0.176996 0.100 Uiso calc 1 . .
H H23B 0.232443 0.905184 0.225731 0.100 Uiso calc 1 . .
H H23C 0.202762 1.012092 0.201695 0.100 Uiso calc 1 . .
C C24 0.0430(5) 0.8986(3) 0.3938(3) 0.0767(12) Uani d 1 . .
H H24A -0.025594 0.946422 0.388551 0.092 Uiso calc 1 . .
H H24B 0.009135 0.839939 0.411421 0.092 Uiso calc 1 . .
C C25 0.1544(5) 0.9329(4) 0.4497(2) 0.0923(15) Uani d 1 . .
H H25A 0.225333 0.888423 0.452799 0.139 Uiso calc 1 . .
H H25B 0.127844 0.937375 0.496448 0.139 Uiso calc 1 . .
H H25C 0.181659 0.995074 0.435801 0.139 Uiso calc 1 . .
C C26 -0.0375(5) 0.8324(4) 0.2696(3) 0.1022(17) Uani d 1 . .
H H26A -0.114192 0.871618 0.269622 0.123 Uiso calc 1 . .
H H26B -0.019911 0.831970 0.220101 0.123 Uiso calc 1 . .
C C27 -0.0658(5) 0.7353(3) 0.2895(3) 0.0954(16) Uani d 1 . .
H H27A -0.125867 0.706441 0.250202 0.143 Uiso calc 1 . .
H H27B -0.103592 0.736367 0.332907 0.143 Uiso calc 1 . .
H H27C 0.013090 0.698463 0.298443 0.143 Uiso calc 1 . .

loop_
_atom_site_aniso_label
_atom_site_aniso_U_11
_atom_site_aniso_U_22
_atom_site_aniso_U_33
_atom_site_aniso_U_12
_atom_site_aniso_U_13
_atom_site_aniso_U_23
Zn1 0.0347(2) 0.02971(19) 0.0491(2) 0.00194(14) -0.00099(15) -0.00165(15)
Cl1 0.0515(5) 0.0583(5) 0.0652(6) -0.0095(4) 0.0166(4) -0.0010(4)
O1 0.0354(12) 0.0274(10) 0.0807(16) 0.0054(9) -0.0048(11) -0.0021(11)
N1 0.0323(12) 0.0226(11) 0.0377(13) 0.0017(9) 0.0053(10) -0.0002(10)
C1 0.0342(15) 0.0242(13) 0.0347(14) 0.0018(11) 0.0077(12) 0.0005(11)
Cl2 0.0686(6) 0.0675(6) 0.0451(5) 0.0157(5) -0.0061(4) 0.0039(4)
O2 0.094(2) 0.0442(15) 0.096(2) -0.0164(14) 0.0075(18) -0.0254(15)
N2 0.0536(18) 0.0287(14) 0.088(2) 0.0003(13) 0.0215(17) -0.0089(16)
C2 0.0335(15) 0.0281(14) 0.0429(16) 0.0045(12) 0.0033(13) -0.0006(12)
O3 0.127(3) 0.0299(13) 0.109(3) -0.0107(15) 0.046(2) 0.0033(15)
C3 0.0312(14) 0.0335(14) 0.0362(15) 0.0015(12) 0.0052(12) -0.0037(12)
C4 0.0320(15) 0.0301(14) 0.0417(16) 0.0006(12) 0.0065(12) -0.0014(12)
C5 0.0398(17) 0.0305(15) 0.061(2) -0.0055(13) 0.0049(15) -0.0029(14)
C6 0.053(2) 0.0232(14) 0.072(2) -0.0038(14) 0.0077(17) -0.0020(15)
C7 0.0447(18) 0.0264(14) 0.071(2) 0.0056(13) 0.0039(16) 0.0023(15)
C8 0.0389(17) 0.0286(14) 0.0517(18) 0.0040(13) 0.0043(14) 0.0002(13)
C9 0.0363(15) 0.0248(13) 0.0374(15) 0.0009(11) 0.0064(12) -0.0014(12)
C10 0.0290(14) 0.0249(13) 0.0422(16) 0.0037(11) 0.0066(12) -0.0028(12)
C11 0.0439(17) 0.0282(14) 0.0419(16) 0.0026(13) 0.0031(13) 0.0021(13)
C12 0.0461(18) 0.0354(16) 0.0488(18) 0.0018(14) 0.0034(15) -0.0090(14)
C13 0.0397(17) 0.0232(13) 0.061(2) 0.0013(12) 0.0142(15) -0.0068(14)
C14 0.0517(19) 0.0275(14) 0.0531(19) 0.0081(13) 0.0158(15) 0.0088(14)
C15 0.0407(16) 0.0334(15) 0.0406(16) 0.0045(13) 0.0084(13) 0.0018(13)
C16 0.0361(16) 0.0333(15) 0.0410(16) -0.0030(12) 0.0027(13) 0.0000(13)
C17 0.0395(17) 0.0353(15) 0.0506(18) 0.0024(13) 0.0015(14) -0.0052(14)
C18 0.0375(18) 0.0501(19) 0.070(2) 0.0072(15) -0.0023(16) -0.0028(18)
C19 0.0406(19) 0.055(2) 0.067(2) -0.0060(16) -0.0117(17) -0.0032(18)
C20 0.056(2) 0.054(2) 0.049(2) -0.0070(17) -0.0011(16) -0.0154(17)
C21 0.0415(18) 0.0480(18) 0.0480(18) 0.0014(14) 0.0048(15) -0.0114(15)
N3 0.0412(15) 0.0396(15) 0.0621(18) -0.0017(12) 0.0112(14) 0.0001(13)
C22 0.060(2) 0.048(2) 0.076(3) 0.0071(17) 0.009(2) 0.0089(19)
C23 0.065(2) 0.074(3) 0.059(2) -0.008(2) 0.010(2) 0.010(2)
C24 0.082(3) 0.070(3) 0.085(3) 0.009(2) 0.034(3) 0.001(2)
C25 0.126(4) 0.091(3) 0.064(3) -0.024(3) 0.028(3) -0.016(3)
C26 0.097(4) 0.087(4) 0.118(4) -0.032(3) 0.007(3) -0.008(3)
C27 0.104(4) 0.079(3) 0.100(4) -0.025(3) 0.011(3) 0.007(3)

loop_
_atom_type_symbol
_atom_type_description
_atom_type_scat_dispersion_real
_atom_type_scat_dispersion_imag
_atom_type_scat_source
C C 0.0033 0.0016 'International Tables Vol C Tables 4.2.6.8 and 6.1.1.4'
H H 0.0000 0.0000 'International Tables Vol C Tables 4.2.6.8 and 6.1.1.4'
Cl Cl 0.1484 0.1585 'International Tables Vol C Tables 4.2.6.8 and 6.1.1.4'
N N 0.0061 0.0033 'International Tables Vol C Tables 4.2.6.8 and 6.1.1.4'
O O 0.0106 0.0060 'International Tables Vol C Tables 4.2.6.8 and 6.1.1.4'
Zn Zn 0.2839 1.4301 'International Tables Vol C Tables 4.2.6.8 and 6.1.1.4'

loop_
_geom_angle_atom_site_label_1
_geom_angle_atom_site_label_2
_geom_angle_atom_site_label_3
_geom_angle_site_symmetry_1
_geom_angle_site_symmetry_3
_geom_angle
_geom_angle_publ_flag
Cl1 Zn1 Cl2 . . 113.51(4) ?
O1 Zn1 Cl1 . . 118.40(8) ?
O1 Zn1 N1 . . 83.44(8) ?
O1 Zn1 Cl2 . . 109.89(8) ?
N1 Zn1 Cl1 . . 109.50(7) ?
N1 Zn1 Cl2 . . 119.15(7) ?
C8 O1 Zn1 . . 110.95(17) ?
C1 N1 Zn1 . . 132.16(18) ?
C1 N1 C9 . . 118.9(2) ?
C9 N1 Zn1 . . 108.92(17) ?
N1 C1 C2 . . 121.7(2) ?
N1 C1 C10 . . 117.6(2) ?
C2 C1 C10 . . 120.6(2) ?
O2 N2 C13 . . 118.4(3) ?
O3 N2 O2 . . 123.8(3) ?
O3 N2 C13 . . 117.8(3) ?
C1 C2 H2 . . 119.3 ?
C3 C2 C1 . . 121.4(3) ?
C3 C2 H2 . . 119.3 ?
C2 C3 C4 . . 118.0(2) ?
C2 C3 C16 . . 120.3(3) ?
C4 C3 C16 . . 121.8(2) ?
C5 C4 C3 . . 124.5(3) ?
C5 C4 C9 . . 118.4(3) ?
C9 C4 C3 . . 117.1(2) ?
C4 C5 H5 . . 120.2 ?
C6 C5 C4 . . 119.6(3) ?
C6 C5 H5 . . 120.2 ?
C5 C6 H6 . . 119.1 ?
C5 C6 C7 . . 121.9(3) ?
C7 C6 H6 . . 119.1 ?
C6 C7 H7 . . 119.1 ?
C8 C7 C6 . . 121.7(3) ?
C8 C7 H7 . . 119.1 ?
O1 C8 C7 . . 123.4(3) ?
O1 C8 C9 . . 119.8(2) ?
C7 C8 C9 . . 116.8(3) ?
N1 C9 C4 . . 122.6(2) ?
N1 C9 C8 . . 116.2(2) ?
C4 C9 C8 . . 121.2(2) ?
C11 C10 C1 . . 120.3(3) ?
C11 C10 C15 . . 119.7(3) ?
C15 C10 C1 . . 120.0(3) ?
C10 C11 H11 . . 119.6 ?
C12 C11 C10 . . 120.8(3) ?
C12 C11 H11 . . 119.6 ?
C11 C12 H12 . . 120.8 ?
C11 C12 C13 . . 118.3(3) ?
C13 C12 H12 . . 120.8 ?
C12 C13 N2 . . 118.6(3) ?
C14 C13 N2 . . 118.8(3) ?
C14 C13 C12 . . 122.6(3) ?
C13 C14 H14 . . 120.8 ?
C13 C14 C15 . . 118.5(3) ?
C15 C14 H14 . . 120.8 ?
C10 C15 H15 . . 120.0 ?
C14 C15 C10 . . 120.1(3) ?
C14 C15 H15 . . 120.0 ?
C17 C16 C3 . . 120.0(3) ?
C17 C16 C21 . . 118.3(3) ?
C21 C16 C3 . . 121.7(3) ?
C16 C17 H17 . . 119.7 ?
C18 C17 C16 . . 120.7(3) ?
C18 C17 H17 . . 119.7 ?
C17 C18 H18 . . 119.9 ?
C19 C18 C17 . . 120.2(3) ?
C19 C18 H18 . . 119.9 ?
C18 C19 H19 . . 120.1 ?
C20 C19 C18 . . 119.9(3) ?
C20 C19 H19 . . 120.1 ?
C19 C20 H20 . . 119.9 ?
C19 C20 C21 . . 120.3(3) ?
C21 C20 H20 . . 119.9 ?
C16 C21 H21 . . 119.7 ?
C20 C21 C16 . . 120.7(3) ?
C20 C21 H21 . . 119.7 ?
C22 N3 H3 . . 109(2) ?
C22 N3 C24 . . 111.0(3) ?
C22 N3 C26 . . 108.2(3) ?
C24 N3 H3 . . 110(2) ?
C24 N3 C26 . . 110.2(3) ?
C26 N3 H3 . . 109(2) ?
N3 C22 H22A . . 109.1 ?
N3 C22 H22B . . 109.1 ?
N3 C22 C23 . . 112.7(3) ?
H22A C22 H22B . . 107.8 ?
C23 C22 H22A . . 109.1 ?
C23 C22 H22B . . 109.1 ?
C22 C23 H23A . . 109.5 ?
C22 C23 H23B . . 109.5 ?
C22 C23 H23C . . 109.5 ?
H23A C23 H23B . . 109.5 ?
H23A C23 H23C . . 109.5 ?
H23B C23 H23C . . 109.5 ?
N3 C24 H24A . . 108.7 ?
N3 C24 H24B . . 108.7 ?
H24A C24 H24B . . 107.6 ?
C25 C24 N3 . . 114.3(4) ?
C25 C24 H24A . . 108.7 ?
C25 C24 H24B . . 108.7 ?
C24 C25 H25A . . 109.5 ?
C24 C25 H25B . . 109.5 ?
C24 C25 H25C . . 109.5 ?
H25A C25 H25B . . 109.5 ?
H25A C25 H25C . . 109.5 ?
H25B C25 H25C . . 109.5 ?
N3 C26 H26A . . 108.5 ?
N3 C26 H26B . . 108.5 ?
H26A C26 H26B . . 107.5 ?
C27 C26 N3 . . 115.0(4) ?
C27 C26 H26A . . 108.5 ?
C27 C26 H26B . . 108.5 ?
C26 C27 H27A . . 109.5 ?
C26 C27 H27B . . 109.5 ?
C26 C27 H27C . . 109.5 ?
H27A C27 H27B . . 109.5 ?
H27A C27 H27C . . 109.5 ?
H27B C27 H27C . . 109.5 ?

loop_
_geom_bond_atom_site_label_1
_geom_bond_atom_site_label_2
_geom_bond_site_symmetry_2
_geom_bond_distance
_geom_bond_publ_flag
Zn1 Cl1 . 2.2140(10) ?
Zn1 O1 . 1.996(2) ?
Zn1 N1 . 2.073(2) ?
Zn1 Cl2 . 2.2289(10) ?
O1 C8 . 1.327(4) ?
N1 C1 . 1.327(3) ?
N1 C9 . 1.373(3) ?
C1 C2 . 1.396(4) ?
C1 C10 . 1.491(4) ?
O2 N2 . 1.220(4) ?
N2 O3 . 1.216(4) ?
N2 C13 . 1.472(4) ?
C2 H2 . 0.9300 ?
C2 C3 . 1.376(4) ?
C3 C4 . 1.432(4) ?
C3 C16 . 1.482(4) ?
C4 C5 . 1.415(4) ?
C4 C9 . 1.416(4) ?
C5 H5 . 0.9300 ?
C5 C6 . 1.363(4) ?
C6 H6 . 0.9300 ?
C6 C7 . 1.391(5) ?
C7 H7 . 0.9300 ?
C7 C8 . 1.380(4) ?
C8 C9 . 1.440(4) ?
C10 C11 . 1.386(4) ?
C10 C15 . 1.390(4) ?
C11 H11 . 0.9300 ?
C11 C12 . 1.376(4) ?
C12 H12 . 0.9300 ?
C12 C13 . 1.377(4) ?
C13 C14 . 1.375(4) ?
C14 H14 . 0.9300 ?
C14 C15 . 1.387(4) ?
C15 H15 . 0.9300 ?
C16 C17 . 1.386(4) ?
C16 C21 . 1.390(4) ?
C17 H17 . 0.9300 ?
C17 C18 . 1.385(4) ?
C18 H18 . 0.9300 ?
C18 C19 . 1.372(5) ?
C19 H19 . 0.9300 ?
C19 C20 . 1.371(5) ?
C20 H20 . 0.9300 ?
C20 C21 . 1.381(4) ?
C21 H21 . 0.9300 ?
N3 H3 . 0.89(4) ?
N3 C22 . 1.493(4) ?
N3 C24 . 1.509(5) ?
N3 C26 . 1.519(5) ?
C22 H22A . 0.9700 ?
C22 H22B . 0.9700 ?
C22 C23 . 1.515(5) ?
C23 H23A . 0.9600 ?
C23 H23B . 0.9600 ?
C23 H23C . 0.9600 ?
C24 H24A . 0.9700 ?
C24 H24B . 0.9700 ?
C24 C25 . 1.493(6) ?
C25 H25A . 0.9600 ?
C25 H25B . 0.9600 ?
C25 H25C . 0.9600 ?
C26 H26A . 0.9700 ?
C26 H26B . 0.9700 ?
C26 C27 . 1.446(6) ?
C27 H27A . 0.9600 ?
C27 H27B . 0.9600 ?
C27 H27C . 0.9600 ?

loop_
_geom_hbond_atom_site_label_D
_geom_hbond_atom_site_label_H
_geom_hbond_atom_site_label_A
_geom_hbond_site_symmetry_D
_geom_hbond_site_symmetry_H
_geom_hbond_site_symmetry_A
_geom_hbond_distance_DH
_geom_hbond_distance_HA
_geom_hbond_distance_DA
_geom_hbond_angle_DHA
_geom_hbond_publ_flag
N3 H3 O1 1_555 1_555 1_555 0.88(4) 1.92(4) 2.807(4) 178(4) y
C12 H12 Cg3 1_555 1_555 2_645 0.93 2.78 3.553(4) 141 y
C14 H14 Cg3 1_555 1_555 3_666 0.93 3.04 3.837(4) 145 y
C24 H24B Cg5 1_555 1_555 1_455 0.97 2.94 3.809(5) 149 y

loop_
_geom_torsion_atom_site_label_1
_geom_torsion_atom_site_label_2
_geom_torsion_atom_site_label_3
_geom_torsion_atom_site_label_4
_geom_torsion_site_symmetry_1
_geom_torsion_site_symmetry_2
_geom_torsion_site_symmetry_3
_geom_torsion_site_symmetry_4
_geom_torsion
_geom_torsion_publ_flag
Zn1 O1 C8 C7 . . . . 171.4(3) ?
Zn1 O1 C8 C9 . . . . -8.9(4) ?
Zn1 N1 C1 C2 . . . . -175.0(2) ?
Zn1 N1 C1 C10 . . . . 3.8(4) ?
Zn1 N1 C9 C4 . . . . -178.8(2) ?
Zn1 N1 C9 C8 . . . . 1.5(3) ?
O1 C8 C9 N1 . . . . 5.0(4) ?
O1 C8 C9 C4 . . . . -174.7(3) ?
N1 C1 C2 C3 . . . . -3.7(4) ?
N1 C1 C10 C11 . . . . 48.7(4) ?
N1 C1 C10 C15 . . . . -131.9(3) ?
C1 N1 C9 C4 . . . . 3.9(4) ?
C1 N1 C9 C8 . . . . -175.9(3) ?
C1 C2 C3 C4 . . . . 0.3(4) ?
C1 C2 C3 C16 . . . . -179.5(3) ?
C1 C10 C11 C12 . . . . -179.1(3) ?
C1 C10 C15 C14 . . . . 177.7(3) ?
O2 N2 C13 C12 . . . . 13.8(5) ?
O2 N2 C13 C14 . . . . -167.8(3) ?
N2 C13 C14 C15 . . . . -177.6(3) ?
C2 C1 C10 C11 . . . . -132.4(3) ?
C2 C1 C10 C15 . . . . 47.0(4) ?
C2 C3 C4 C5 . . . . -175.7(3) ?
C2 C3 C4 C9 . . . . 4.7(4) ?
C2 C3 C16 C17 . . . . 47.5(4) ?
C2 C3 C16 C21 . . . . -132.1(3) ?
O3 N2 C13 C12 . . . . -164.9(3) ?
O3 N2 C13 C14 . . . . 13.5(5) ?
C3 C4 C5 C6 . . . . -175.9(3) ?
C3 C4 C9 N1 . . . . -7.0(4) ?
C3 C4 C9 C8 . . . . 172.7(3) ?
C3 C16 C17 C18 . . . . 178.2(3) ?
C3 C16 C21 C20 . . . . -178.7(3) ?
C4 C3 C16 C17 . . . . -132.3(3) ?
C4 C3 C16 C21 . . . . 48.1(4) ?
C4 C5 C6 C7 . . . . 1.2(5) ?
C5 C4 C9 N1 . . . . 173.4(3) ?
C5 C4 C9 C8 . . . . -6.9(4) ?
C5 C6 C7 C8 . . . . -3.1(6) ?
C6 C7 C8 O1 . . . . 179.7(3) ?
C6 C7 C8 C9 . . . . -0.1(5) ?
C7 C8 C9 N1 . . . . -175.2(3) ?
C7 C8 C9 C4 . . . . 5.1(5) ?
C9 N1 C1 C2 . . . . 1.6(4) ?
C9 N1 C1 C10 . . . . -179.5(2) ?
C9 C4 C5 C6 . . . . 3.7(5) ?
C10 C1 C2 C3 . . . . 177.5(3) ?
C10 C11 C12 C13 . . . . 1.0(5) ?
C11 C10 C15 C14 . . . . -2.9(4) ?
C11 C12 C13 N2 . . . . 176.2(3) ?
C11 C12 C13 C14 . . . . -2.1(5) ?
C12 C13 C14 C15 . . . . 0.7(5) ?
C13 C14 C15 C10 . . . . 1.8(5) ?
C15 C10 C11 C12 . . . . 1.5(4) ?
C16 C3 C4 C5 . . . . 4.1(5) ?
C16 C3 C4 C9 . . . . -175.5(3) ?
C16 C17 C18 C19 . . . . 1.1(5) ?
C17 C16 C21 C20 . . . . 1.7(5) ?
C17 C18 C19 C20 . . . . 0.6(6) ?
C18 C19 C20 C21 . . . . -1.1(6) ?
C19 C20 C21 C16 . . . . -0.1(5) ?
C21 C16 C17 C18 . . . . -2.2(5) ?
C22 N3 C24 C25 . . . . -67.7(5) ?
C22 N3 C26 C27 . . . . 169.5(4) ?
C24 N3 C22 C23 . . . . 169.8(3) ?
C24 N3 C26 C27 . . . . -68.9(6) ?
C26 N3 C22 C23 . . . . -69.1(4) ?
C26 N3 C24 C25 . . . . 172.4(4) ?
